data_7103287
loop_
_publ_author_name
'Leong, Wei Lee'
'Tam, Anthony Yiu-Yan'
'Batabyal, Sudip K'
'Koh, Lee Wah'
'Kasapis, Stefan'
'Yam, Vivian Wing-Wah'
'Vittal, Jagadese J'

_publ_section_title
;
 Fluorescence enhancement of coordination polymeric gel.
;
_journal_issue 31
_journal_name_full 'Chemical communications (Cambridge, England)'
_journal_page_first 3628
_journal_page_last 3630
_journal_paper_doi 10.1039/b807478j
_journal_year 2008
_chemical_absolute_configuration 'L amino acid was used'
_chemical_formula_sum 'C14 H16 N O6.5 Zn'
_chemical_formula_weight 367.65
_chemical_name_systematic
;
?
;
_space_group_IT_number 154
_symmetry_cell_setting trigonal
_symmetry_space_group_name_Hall 'P 32 2"'
_symmetry_space_group_name_H-M 'P 32 2 1'
_atom_sites_solution_hydrogens geom
_atom_sites_solution_primary direct
_atom_sites_solution_secondary difmap
_audit_creation_method SHELXL-97
_cell_angle_alpha 90.00
_cell_angle_beta 90.00
_cell_angle_gamma 120.00
_cell_formula_units_Z 6
_cell_length_a 9.0773(5)
_cell_length_b 9.0773(5)
_cell_length_c 31.015(3)
_cell_measurement_reflns_used 833
_cell_measurement_temperature 223(2)
_cell_measurement_theta_max 24.36
_cell_measurement_theta_min 2.59
_cell_volume 2213.2(3)
_computing_cell_refinement 'Bruker SMART'
_computing_data_collection 'Bruker SMART'
_computing_data_reduction 'Bruker SAINT'
_computing_molecular_graphics 'Bruker SHELXTL'
_computing_publication_material 'Bruker SHELXTL'
_computing_structure_refinement 'SHELXL-97 (Sheldrick, 1997)'
_computing_structure_solution 'SHELXS-97 (Sheldrick, 1990)'
_diffrn_ambient_temperature 223(2)
_diffrn_measured_fraction_theta_full 0.960
_diffrn_measured_fraction_theta_max 0.960
_diffrn_measurement_device_type 'CCD area detector'
_diffrn_measurement_method 'phi and omega scans'
_diffrn_radiation_monochromator graphite
_diffrn_radiation_source 'fine-focus sealed tube'
_diffrn_radiation_type MoK\a
_diffrn_radiation_wavelength 0.71073
_diffrn_reflns_av_R_equivalents 0.0528
_diffrn_reflns_av_sigmaI/netI 0.0536
_diffrn_reflns_limit_h_max 12
_diffrn_reflns_limit_h_min -12
_diffrn_reflns_limit_k_max 8
_diffrn_reflns_limit_k_min -12
_diffrn_reflns_limit_l_max 42
_diffrn_reflns_limit_l_min -40
_diffrn_reflns_number 15805
_diffrn_reflns_theta_full 29.34
_diffrn_reflns_theta_max 29.34
_diffrn_reflns_theta_min 1.97
_exptl_absorpt_coefficient_mu 1.698
_exptl_absorpt_correction_T_max 0.7064
_exptl_absorpt_correction_T_min 0.4840
_exptl_absorpt_correction_type empirical
_exptl_absorpt_process_details 'SADABS (Sheldrick, 2004)'
_exptl_crystal_colour cream
_exptl_crystal_density_diffrn 1.655
_exptl_crystal_density_meas ?
_exptl_crystal_density_method .
_exptl_crystal_description diamond
_exptl_crystal_F_000 1134
_exptl_crystal_size_max 0.50
_exptl_crystal_size_mid 0.25
_exptl_crystal_size_min 0.22
_refine_diff_density_max 0.630
_refine_diff_density_min -0.489
_refine_diff_density_rms 0.096
_refine_ls_abs_structure_details 'Flack H D (1983), Acta Cryst. A39, 876-881'
_refine_ls_abs_structure_Flack 0.005(16)
_refine_ls_extinction_method none
_refine_ls_goodness_of_fit_ref 1.094
_refine_ls_hydrogen_treatment mixed
_refine_ls_matrix_type full
_refine_ls_number_parameters 217
_refine_ls_number_reflns 3802
_refine_ls_number_restraints 2
_refine_ls_restrained_S_all 1.094
_refine_ls_R_factor_all 0.0499
_refine_ls_R_factor_gt 0.0425
_refine_ls_shift/su_max 0.001
_refine_ls_shift/su_mean 0.000
_refine_ls_structure_factor_coef Fsqd
_refine_ls_weighting_details 'calc w=1/[\s^2^(Fo^2^)+(0.0427P)^2^+0.0000P] where P=(Fo^2^+2Fc^2^)/3'
_refine_ls_weighting_scheme calc
_refine_ls_wR_factor_gt 0.0895
_refine_ls_wR_factor_ref 0.0923
_reflns_number_gt 3407
_reflns_number_total 3802
_reflns_threshold_expression >2sigma(I)
_cod_data_source_file b807478j.txt
_cod_data_source_block lwl17
_cod_depositor_comments
;
The following automatic conversions were performed:
'_symmetry_cell_setting' value 'Trigonal' changed to 'trigonal' according
to '/home/saulius/struct/CIF-dictionaries/cif_core.dic' dictionary named
'cif_core.dic' version 2.4.1 from 2010-06-29.

Automatic conversion script
Id: cif_fix_enum 1527 2010-12-29 10:47:43Z saulius 
;
_cod_original_sg_symbol_H-M P3(2)21
_cod_original_formula_sum 'C14 H16 N O6.50 Zn'
_cod_database_code 7103287

loop_
_symmetry_equiv_pos_as_xyz
'x, y, z'
'-y, x-y, z+2/3'
'-x+y, -x, z+1/3'
'y, x, -z'
'x-y, -y, -z+1/3'
'-x, -x+y, -z+2/3'

loop_
_atom_site_label
_atom_site_type_symbol
_atom_site_fract_x
_atom_site_fract_y
_atom_site_fract_z
_atom_site_U_iso_or_equiv
_atom_site_adp_type
_atom_site_occupancy
_atom_site_symmetry_multiplicity
_atom_site_calc_flag
_atom_site_refinement_flags
_atom_site_disorder_assembly
_atom_site_disorder_group
Zn1 Zn 0.26762(4) 0.68208(4) 0.154252(10) 0.01984(10) Uani 1 1 d . . .
O1 O 0.3730(3) 0.8680(3) 0.11151(7) 0.0277(5) Uani 1 1 d . . .
C1 C 0.4405(4) 0.8577(4) 0.07494(10) 0.0261(7) Uani 1 1 d . . .
C2 C 0.5972(5) 0.9964(5) 0.06023(11) 0.0320(8) Uani 1 1 d . . .
H2 H 0.6518 1.0957 0.0770 0.038 Uiso 1 1 calc R . .
C3 C 0.6702(5) 0.9895(5) 0.02263(10) 0.0339(8) Uani 1 1 d . . .
H3 H 0.7734 1.0840 0.0138 0.041 Uiso 1 1 calc R . .
C4 C 0.5938(5) 0.8434(5) -0.00328(9) 0.0320(8) Uani 1 1 d . . .
C5 C 0.4384(5) 0.7081(4) 0.01135(10) 0.0268(7) Uani 1 1 d . . .
C6 C 0.3595(4) 0.7097(4) 0.04963(9) 0.0238(6) Uani 1 1 d . . .
C7 C 0.1913(4) 0.5653(4) 0.06320(10) 0.0262(7) Uani 1 1 d . . .
H7A H 0.1093 0.6054 0.0650 0.031 Uiso 1 1 calc R . .
H7B H 0.1509 0.4763 0.0411 0.031 Uiso 1 1 calc R . .
N1 N 0.1970(3) 0.4909(3) 0.10535(8) 0.0222(5) Uani 1 1 d . . .
H1 H 0.2754 0.4550 0.1043 0.027 Uiso 1 1 calc R . .
C8 C 0.0278(4) 0.3466(4) 0.11667(11) 0.0281(8) Uani 1 1 d . . .
H8 H -0.0356 0.2927 0.0899 0.034 Uiso 1 1 calc R . .
C9 C 0.0450(6) 0.2155(5) 0.14310(17) 0.0536(12) Uani 1 1 d . . .
H9A H 0.1263 0.2720 0.1662 0.080 Uiso 1 1 calc R . .
H9B H 0.0844 0.1557 0.1247 0.080 Uiso 1 1 calc R . .
H9C H -0.0646 0.1349 0.1553 0.080 Uiso 1 1 calc R . .
C10 C -0.0731(4) 0.4098(4) 0.14333(10) 0.0228(7) Uani 1 1 d . . .
O2 O 0.0088(3) 0.5410(3) 0.16488(7) 0.0299(5) Uani 1 1 d . . .
O3 O -0.2322(3) 0.3178(3) 0.14278(8) 0.0324(6) Uani 1 1 d . . .
C11 C 0.4190(6) 0.5360(6) -0.04988(10) 0.0365(9) Uani 1 1 d . . .
C12 C 0.5758(6) 0.6750(6) -0.06507(11) 0.0422(10) Uani 1 1 d . . .
H12 H 0.6206 0.6628 -0.0913 0.051 Uiso 1 1 calc R . .
C13 C 0.6615(5) 0.8221(5) -0.04349(12) 0.0362(9) Uani 1 1 d . . .
C14 C 0.8294(5) 0.9614(6) -0.06031(13) 0.0534(12) Uani 1 1 d . . .
H14A H 0.8213 1.0621 -0.0661 0.080 Uiso 1 1 calc R . .
H14B H 0.8579 0.9239 -0.0867 0.080 Uiso 1 1 calc R . .
H14C H 0.9172 0.9879 -0.0389 0.080 Uiso 1 1 calc R . .
O4 O 0.3560(3) 0.5602(3) -0.01221(6) 0.0306(5) Uani 1 1 d . . .
O5 O 0.3345(4) 0.3951(4) -0.06634(7) 0.0402(7) Uani 1 1 d D . .
O6 O 0.2456(4) 0.8440(3) 0.19585(8) 0.0266(5) Uani 1 1 d . . .
H6A H 0.192(6) 0.798(6) 0.2151(14) 0.049(15) Uiso 1 1 d . . .
H6B H 0.318(5) 0.918(5) 0.2029(12) 0.021(11) Uiso 1 1 d . . .
O7 O 0.1558(9) 0.1558(9) 0.0000 0.215(6) Uani 1 2 d SD . .
H7 H 0.201(4) 0.221(3) -0.0236(6) 0.050 Uiso 1 1 d D . .

loop_
_atom_site_aniso_label
_atom_site_aniso_U_11
_atom_site_aniso_U_22
_atom_site_aniso_U_33
_atom_site_aniso_U_23
_atom_site_aniso_U_13
_atom_site_aniso_U_12
Zn1 0.01907(18) 0.01894(19) 0.02046(16) -0.00242(14) -0.00159(14) 0.00872(15)
O1 0.0387(14) 0.0214(11) 0.0204(10) -0.0018(9) 0.0057(10) 0.0131(11)
C1 0.0310(18) 0.0263(16) 0.0258(15) 0.0017(13) 0.0014(14) 0.0180(15)
C2 0.034(2) 0.0282(18) 0.0284(17) 0.0022(14) 0.0034(15) 0.0119(16)
C3 0.0294(19) 0.037(2) 0.0311(17) 0.0098(16) 0.0054(15) 0.0134(17)
C4 0.0367(18) 0.049(2) 0.0221(15) 0.0103(16) 0.0043(14) 0.0303(19)
C5 0.0361(19) 0.0329(18) 0.0210(14) -0.0014(13) -0.0036(14) 0.0244(15)
C6 0.0265(15) 0.0258(16) 0.0225(14) -0.0010(12) -0.0010(12) 0.0156(14)
C7 0.0249(17) 0.0320(17) 0.0229(15) -0.0068(13) -0.0024(13) 0.0150(15)
N1 0.0194(13) 0.0216(13) 0.0251(13) -0.0007(10) 0.0028(11) 0.0097(11)
C8 0.0209(16) 0.0245(17) 0.0335(19) -0.0066(14) 0.0049(14) 0.0073(14)
C9 0.040(2) 0.0279(19) 0.097(3) 0.021(2) 0.027(2) 0.0205(19)
C10 0.0228(15) 0.0231(17) 0.0210(15) 0.0004(13) 0.0045(12) 0.0104(14)
O2 0.0203(11) 0.0262(13) 0.0345(12) -0.0121(11) 0.0025(9) 0.0051(11)
O3 0.0177(11) 0.0300(13) 0.0396(13) -0.0127(11) 0.0041(10) 0.0044(10)
C11 0.056(3) 0.066(3) 0.0155(14) -0.0015(18) -0.0047(17) 0.051(2)
C12 0.061(3) 0.066(3) 0.0213(17) 0.0063(18) 0.0101(17) 0.048(2)
C13 0.041(2) 0.057(3) 0.0289(18) 0.0135(18) 0.0083(16) 0.038(2)
C14 0.052(2) 0.079(3) 0.041(2) 0.021(2) 0.0219(19) 0.042(3)
O4 0.0433(15) 0.0406(14) 0.0172(10) -0.0028(10) -0.0004(10) 0.0280(12)
O5 0.0645(19) 0.0534(18) 0.0208(11) -0.0111(12) -0.0098(13) 0.0431(16)
O6 0.0250(14) 0.0199(13) 0.0274(13) -0.0040(11) 0.0029(11) 0.0057(12)
O7 0.164(5) 0.164(5) 0.121(6) 0.067(4) -0.067(4) -0.065(7)

loop_
_atom_type_symbol
_atom_type_description
_atom_type_scat_dispersion_real
_atom_type_scat_dispersion_imag
_atom_type_scat_source
C C 0.0033 0.0016 'International Tables Vol C Tables 4.2.6.8 and 6.1.1.4'
H H 0.0000 0.0000 'International Tables Vol C Tables 4.2.6.8 and 6.1.1.4'
N N 0.0061 0.0033 'International Tables Vol C Tables 4.2.6.8 and 6.1.1.4'
O O 0.0106 0.0060 'International Tables Vol C Tables 4.2.6.8 and 6.1.1.4'
Zn Zn 0.2839 1.4301 'International Tables Vol C Tables 4.2.6.8 and 6.1.1.4'

loop_
_geom_angle_atom_site_label_1
_geom_angle_atom_site_label_2
_geom_angle_atom_site_label_3
_geom_angle
_geom_angle_site_symmetry_1
_geom_angle_site_symmetry_3
_geom_angle_publ_flag
O1 Zn1 O3 109.23(11) . 5_665 ?
O1 Zn1 O6 89.38(10) . . ?
O3 Zn1 O6 91.31(10) 5_665 . ?
O1 Zn1 O2 123.50(10) . . ?
O3 Zn1 O2 126.54(10) 5_665 . ?
O6 Zn1 O2 81.65(10) . . ?
O1 Zn1 N1 92.15(9) . . ?
O3 Zn1 N1 108.09(10) 5_665 . ?
O6 Zn1 N1 158.77(10) . . ?
O2 Zn1 N1 79.86(9) . . ?
C1 O1 Zn1 124.2(2) . . ?
O1 C1 C6 120.7(3) . . ?
O1 C1 C2 120.6(3) . . ?
C6 C1 C2 118.7(3) . . ?
C3 C2 C1 122.0(3) . . ?
C2 C3 C4 120.9(3) . . ?
C3 C4 C5 116.6(3) . . ?
C3 C4 C13 125.4(3) . . ?
C5 C4 C13 118.0(3) . . ?
O4 C5 C6 115.6(3) . . ?
O4 C5 C4 120.0(3) . . ?
C6 C5 C4 124.4(3) . . ?
C5 C6 C1 117.4(3) . . ?
C5 C6 C7 122.6(3) . . ?
C1 C6 C7 119.9(3) . . ?
N1 C7 C6 113.3(3) . . ?
C8 N1 C7 110.8(3) . . ?
C8 N1 Zn1 107.84(19) . . ?
C7 N1 Zn1 108.59(18) . . ?
N1 C8 C9 110.8(3) . . ?
N1 C8 C10 110.2(3) . . ?
C9 C8 C10 108.4(3) . . ?
O2 C10 O3 125.8(3) . . ?
O2 C10 C8 117.7(3) . . ?
O3 C10 C8 116.4(3) . . ?
C10 O2 Zn1 117.4(2) . . ?
C10 O3 Zn1 131.9(2) . 5_565 ?
O5 C11 O4 115.5(4) . . ?
O5 C11 C12 127.6(3) . . ?
O4 C11 C12 116.9(4) . . ?
C13 C12 C11 122.7(3) . . ?
C12 C13 C4 119.4(4) . . ?
C12 C13 C14 120.2(3) . . ?
C4 C13 C14 120.4(4) . . ?
C11 O4 C5 123.0(3) . . ?

loop_
_geom_bond_atom_site_label_1
_geom_bond_atom_site_label_2
_geom_bond_distance
_geom_bond_site_symmetry_2
_geom_bond_publ_flag
Zn1 O1 1.976(2) . ?
Zn1 O3 2.002(2) 5_665 ?
Zn1 O6 2.039(2) . ?
Zn1 O2 2.064(2) . ?
Zn1 N1 2.147(2) . ?
O1 C1 1.315(4) . ?
C1 C6 1.405(4) . ?
C1 C2 1.423(5) . ?
C2 C3 1.358(5) . ?
C3 C4 1.402(5) . ?
C4 C5 1.404(5) . ?
C4 C13 1.445(5) . ?
C5 O4 1.375(4) . ?
C5 C6 1.390(4) . ?
C6 C7 1.491(4) . ?
C7 N1 1.484(4) . ?
N1 C8 1.478(4) . ?
C8 C9 1.517(5) . ?
C8 C10 1.541(4) . ?
C10 O2 1.238(4) . ?
C10 O3 1.256(4) . ?
O3 Zn1 2.002(2) 5_565 ?
C11 O5 1.227(5) . ?
C11 O4 1.366(4) . ?
C11 C12 1.430(6) . ?
C12 C13 1.340(6) . ?
C13 C14 1.506(5) . ?
